data_9000326
loop_
_publ_author_name
'Smyth, J. R.'
'Hazen, R. M.'

_publ_section_title
;
 The crystal structures of forsterite and hortonolite at several temperatures
 up to 900 C
 Note: variety hortonolite
 T = 900 C
;
_journal_name_full 'American Mineralogist'
_journal_page_first 588
_journal_page_last 593
_journal_volume 58
_journal_year 1973
_chemical_compound_source 'Franklin, New Jersey, USA'
_chemical_formula_sum 'Fe1.1 Mg0.75 Mn0.15 O4 Si'
_chemical_name_mineral Forsterite
_space_group_IT_number 62
_symmetry_space_group_name_Hall '-P 2c 2ab'
_symmetry_space_group_name_H-M 'P b n m'
_cell_angle_alpha 90
_cell_angle_beta 90
_cell_angle_gamma 90
_cell_length_a 4.899
_cell_length_b 10.419
_cell_length_c 6.080
_cell_formula_units_Z 4
_cell_volume 310.340
_database_code_amcsd 0000335
_diffrn_ambient_temperature 1173.15
_exptl_crystal_density_diffrn 3.852
_cod_original_formula_sum '(Fe1.1 Mg.75 Mn.15) Si O4'
_cod_database_code 9000326

loop_
_space_group_symop_operation_xyz
x,y,z
x,y,1/2-z
-x,-y,1/2+z
1/2+x,1/2-y,1/2+z
1/2-x,1/2+y,1/2-z
1/2-x,1/2+y,z
1/2+x,1/2-y,-z
-x,-y,-z

loop_
_atom_site_label
_atom_site_fract_x
_atom_site_fract_y
_atom_site_fract_z
_atom_site_occupancy
_atom_site_U_iso_or_equiv
Fe1 0.00000 0.00000 0.00000 0.56400 0.01292
Mg1 0.00000 0.00000 0.00000 0.35900 0.01292
Mn1 0.00000 0.00000 0.00000 0.07700 0.01292
Fe2 0.98760 0.27970 0.25000 0.53600 0.01026
Mg2 0.98760 0.27970 0.25000 0.39100 0.01026
Mn2 0.98760 0.27970 0.25000 0.07300 0.01026
Si 0.42840 0.09570 0.25000 1.00000 0.00874
O1 0.76490 0.09210 0.25000 1.00000 0.01241
O2 0.21350 0.45240 0.25000 1.00000 0.01153
O3 0.28470 0.16310 0.03750 1.00000 0.01317

loop_
_cod_related_entry_id
_cod_related_entry_database
_cod_related_entry_code
1 AMCSD 0000335
